data_1564953
loop_
_publ_author_name
'Rot\"armel, Thomas'
'Becker, Jonathan'
'Schindler, Siegfried'

_publ_section_title
;
 Syntheses and investigation of metal complexes with macrocyclic
 polythioether ligands.
;
_journal_issue 0
_journal_name_full 'Faraday discussions'
_journal_page_first 70
_journal_page_last 85
_journal_paper_doi 10.1039/d1fd00062d
_journal_volume 234
_journal_year 2022
_chemical_formula_sum 'C12 H23 Cu F6 N P S4'
_chemical_formula_weight 518.06
_chemical_name_common {[CuI(14-S~4~)(MeCN)PF6]}n
_space_group_crystal_system triclinic
_space_group_IT_number 2
_space_group_name_Hall '-P 1'
_space_group_name_H-M_alt 'P -1'
_atom_sites_solution_hydrogens geom
_atom_sites_solution_primary dual
_atom_sites_solution_secondary difmap
_audit_creation_method SHELXL-2018/3
_audit_update_record
;
2021-09-03 deposited with the CCDC.	2021-10-14 downloaded from the CCDC.
;
_cell_angle_alpha 71.697(5)
_cell_angle_beta 70.925(5)
_cell_angle_gamma 67.975(5)
_cell_formula_units_Z 2
_cell_length_a 8.9013(13)
_cell_length_b 10.1583(15)
_cell_length_c 12.8933(18)
_cell_measurement_reflns_used 9940
_cell_measurement_temperature 100(2)
_cell_measurement_theta_max 29.63
_cell_measurement_theta_min 2.22
_cell_volume 996.7(3)
_computing_cell_refinement 'SAINT 8.40A (Bruker-AXS, 2017)'
_computing_data_collection 'APEX3 v2019.1-0 (Bruker-AXS, 2017)'
_computing_data_reduction 'SAINT 8.40A (Bruker-AXS, 2017)'
_computing_molecular_graphics 'Bruker SHELXTL'
_computing_publication_material 'Bruker SHELXTL'
_computing_structure_refinement 'SHELXL-2018/3 (Sheldrick, 2018)'
_computing_structure_solution 'SHELXT-2015 (Sheldrick, 2015)'
_diffrn_ambient_temperature 100(2)
_diffrn_detector_area_resol_mean 10.4167
_diffrn_measured_fraction_theta_full 0.999
_diffrn_measured_fraction_theta_max 0.999
_diffrn_measurement_device_type 'Bruker PHOTON100'
_diffrn_measurement_method '\f and \w scans'
_diffrn_radiation_type MoK\a
_diffrn_radiation_wavelength 0.71073
_diffrn_reflns_av_R_equivalents 0.0612
_diffrn_reflns_av_unetI/netI 0.0363
_diffrn_reflns_Laue_measured_fraction_full 0.999
_diffrn_reflns_Laue_measured_fraction_max 0.999
_diffrn_reflns_limit_h_max 11
_diffrn_reflns_limit_h_min -11
_diffrn_reflns_limit_k_max 13
_diffrn_reflns_limit_k_min -13
_diffrn_reflns_limit_l_max 16
_diffrn_reflns_limit_l_min -16
_diffrn_reflns_number 30842
_diffrn_reflns_point_group_measured_fraction_full 0.999
_diffrn_reflns_point_group_measured_fraction_max 0.999
_diffrn_reflns_theta_full 25.242
_diffrn_reflns_theta_max 27.877
_diffrn_reflns_theta_min 2.216
_diffrn_source 'I\mS micro-focus sealed tube, multilayer optics'
_exptl_absorpt_coefficient_mu 1.645
_exptl_absorpt_correction_T_max 0.7459
_exptl_absorpt_correction_T_min 0.6342
_exptl_absorpt_correction_type multi-scan
_exptl_absorpt_process_details 'SADABS 2016/2(Sheldrick, 2016)'
_exptl_crystal_colour colourless
_exptl_crystal_density_diffrn 1.726
_exptl_crystal_density_method 'not measured'
_exptl_crystal_description plate
_exptl_crystal_F_000 528
_exptl_crystal_size_max 0.420
_exptl_crystal_size_mid 0.207
_exptl_crystal_size_min 0.030
_refine_diff_density_max 0.369
_refine_diff_density_min -0.499
_refine_diff_density_rms 0.083
_refine_ls_extinction_method none
_refine_ls_goodness_of_fit_ref 1.063
_refine_ls_hydrogen_treatment constr
_refine_ls_matrix_type full
_refine_ls_number_parameters 228
_refine_ls_number_reflns 4751
_refine_ls_number_restraints 0
_refine_ls_restrained_S_all 1.063
_refine_ls_R_factor_all 0.0330
_refine_ls_R_factor_gt 0.0266
_refine_ls_shift/su_max 0.001
_refine_ls_shift/su_mean 0.000
_refine_ls_structure_factor_coef Fsqd
_refine_ls_weighting_details 'w=1/[\s^2^(Fo^2^)+(0.0222P)^2^+0.6207P] where P=(Fo^2^+2Fc^2^)/3'
_refine_ls_weighting_scheme calc
_refine_ls_wR_factor_gt 0.0625
_refine_ls_wR_factor_ref 0.0654
_reflns_Friedel_coverage 0.000
_reflns_number_gt 4191
_reflns_number_total 4751
_reflns_threshold_expression 'I > 2\s(I)'
_cod_data_source_file d1fd00062d2.cif
_cod_data_source_block D20370
_cod_depositor_comments 'Adding full bibliography for 1564950--1564960.cif.'
_cod_database_code 1564953
_shelx_shelxl_version_number 2018/3
_shelx_space_group_comment
; 
The symmetry employed for this shelxl refinement is uniquely defined 
by the following loop, which should always be used as a source of 
symmetry information in preference to the above space-group names. 
They are only intended as comments. 
;
_shelx_estimated_absorpt_t_min 0.545
_shelx_estimated_absorpt_t_max 0.952

loop_
_space_group_symop_operation_xyz
'x, y, z'
'-x, -y, -z'

loop_
_atom_site_label
_atom_site_type_symbol
_atom_site_fract_x
_atom_site_fract_y
_atom_site_fract_z
_atom_site_U_iso_or_equiv
_atom_site_adp_type
_atom_site_occupancy
_atom_site_site_symmetry_order
_atom_site_calc_flag
_atom_site_refinement_flags_posn
_atom_site_refinement_flags_adp
_atom_site_refinement_flags_occupancy
_atom_site_disorder_assembly
_atom_site_disorder_group
Cu1 Cu 0.86263(3) 0.27409(2) 0.13539(2) 0.01212(7) Uani 1 1 d . . . . .
S1 S 1.11481(5) 0.15715(4) 0.02602(3) 0.01099(9) Uani 1 1 d . . . . .
S2 S 0.75150(5) 0.39878(5) -0.01908(4) 0.01177(9) Uani 1 1 d . . . . .
C1 C 1.0872(2) 0.26184(19) -0.11313(14) 0.0126(3) Uani 1 1 d . . . . .
H1A H 1.113629 0.353750 -0.129405 0.015 Uiso 1 1 calc R U . . .
H1AB H 1.165000 0.205804 -0.170254 0.015 Uiso 1 1 calc R U . . .
C2 C 0.9082(2) 0.29601(19) -0.12005(15) 0.0144(3) Uani 1 1 d . . . . .
H2A H 0.885663 0.203335 -0.108004 0.017 Uiso 1 1 calc R U . . .
H2AB H 0.897189 0.351916 -0.196802 0.017 Uiso 1 1 calc R U . . .
C3 C 0.7972(2) 0.57162(18) -0.06671(14) 0.0113(3) Uani 1 1 d . . . . .
H3A H 0.911268 0.556497 -0.061556 0.014 Uiso 1 1 calc R U . . .
H3AB H 0.790462 0.614218 -0.146068 0.014 Uiso 1 1 calc R U . . .
C4 C 0.6697(2) 0.67375(18) 0.00793(14) 0.0115(3) Uani 1 1 d . . . . .
H4A H 0.680499 0.630428 0.086461 0.014 Uiso 1 1 calc R U . . .
H4AB H 0.556338 0.681945 0.005731 0.014 Uiso 1 1 calc R U . . .
C5 C 0.6880(2) 0.82626(18) -0.02598(15) 0.0130(3) Uani 1 1 d . . . . .
H5A H 0.597726 0.884970 0.025348 0.016 Uiso 1 1 calc R U . . .
H5AB H 0.668837 0.870848 -0.102547 0.016 Uiso 1 1 calc R U . . .
S11 S 0.75224(5) 0.08200(4) 0.22688(3) 0.01146(9) Uani 1 1 d . . . . .
S12 S 0.76500(5) -0.33977(5) 0.62773(4) 0.01392(10) Uani 1 1 d . . . . .
C11 C 0.8144(2) 0.01259(19) 0.35978(15) 0.0129(3) Uani 1 1 d . . . . .
H11A H 0.937065 -0.011834 0.344601 0.015 Uiso 1 1 calc R U . . .
H11B H 0.763245 0.089607 0.403549 0.015 Uiso 1 1 calc R U . . .
C12 C 0.7625(2) -0.1220(2) 0.42960(15) 0.0172(4) Uani 1 1 d . . . . .
H12A H 0.639509 -0.097389 0.447332 0.021 Uiso 1 1 calc R U . . .
H12B H 0.811255 -0.198729 0.385653 0.021 Uiso 1 1 calc R U . . .
C13 C 0.8211(2) -0.1788(2) 0.53837(15) 0.0148(3) Uani 1 1 d . . . . .
H13A H 0.772716 -0.100745 0.581097 0.018 Uiso 1 1 calc R U . . .
H13B H 0.944007 -0.201793 0.519580 0.018 Uiso 1 1 calc R U . . .
C14 C 0.5387(2) -0.27347(19) 0.66621(15) 0.0133(3) Uani 1 1 d . . . . .
H14A H 0.496163 -0.236676 0.597171 0.016 Uiso 1 1 calc R U . . .
H14B H 0.495108 -0.355235 0.713373 0.016 Uiso 1 1 calc R U . . .
C15 C 0.4740(2) -0.15265(19) 0.73020(15) 0.0134(3) Uani 1 1 d . . . . .
H15A H 0.517894 -0.071336 0.682326 0.016 Uiso 1 1 calc R U . . .
H15B H 0.519067 -0.189770 0.798174 0.016 Uiso 1 1 calc R U . . .
N21 N 0.83976(19) 0.37255(16) 0.25021(13) 0.0149(3) Uani 1 1 d . . . . .
C21 C 0.8117(2) 0.42923(19) 0.32072(15) 0.0136(3) Uani 1 1 d . . . . .
C22 C 0.7756(3) 0.5062(2) 0.40861(16) 0.0201(4) Uani 1 1 d . . . . .
H22A H 0.865301 0.547682 0.394884 0.030 Uiso 0.52(5) 1 calc R U P A 1
H22B H 0.767539 0.438053 0.481970 0.030 Uiso 0.52(5) 1 calc R U P A 1
H22C H 0.669620 0.584462 0.408017 0.030 Uiso 0.52(5) 1 calc R U P A 1
H22D H 0.878169 0.485444 0.431651 0.030 Uiso 0.48(5) 1 calc R U P A 2
H22E H 0.692525 0.473669 0.473469 0.030 Uiso 0.48(5) 1 calc R U P A 2
H22F H 0.731766 0.611084 0.379751 0.030 Uiso 0.48(5) 1 calc R U P A 2
P1 P 0.35166(6) 0.79017(5) 0.30141(4) 0.01304(10) Uani 1 1 d . . . . .
F1 F 0.34708(14) 0.80724(13) 0.17497(9) 0.0225(2) Uani 1 1 d . . . . .
F2 F 0.52320(14) 0.83079(13) 0.25663(10) 0.0254(3) Uani 1 1 d . . . . .
F3 F 0.35632(16) 0.77503(14) 0.42836(10) 0.0289(3) Uani 1 1 d . . . . .
F4 F 0.18068(13) 0.74935(12) 0.34678(10) 0.0215(2) Uani 1 1 d . . . . .
F5 F 0.45508(15) 0.62157(12) 0.30919(11) 0.0267(3) Uani 1 1 d . . . . .
F6 F 0.24802(15) 0.95946(12) 0.29365(10) 0.0232(3) Uani 1 1 d . . . . .

loop_
_atom_site_aniso_label
_atom_site_aniso_U_11
_atom_site_aniso_U_22
_atom_site_aniso_U_33
_atom_site_aniso_U_23
_atom_site_aniso_U_13
_atom_site_aniso_U_12
Cu1 0.01416(11) 0.01149(11) 0.00968(11) -0.00219(8) 0.00079(8) -0.00595(8)
S1 0.0112(2) 0.00990(19) 0.0109(2) -0.00209(15) -0.00083(15) -0.00376(15)
S2 0.00996(19) 0.0121(2) 0.0141(2) -0.00375(16) -0.00176(15) -0.00448(15)
C1 0.0129(8) 0.0125(8) 0.0107(8) -0.0035(6) -0.0012(6) -0.0027(6)
C2 0.0168(9) 0.0157(8) 0.0137(8) -0.0083(7) -0.0039(7) -0.0038(7)
C3 0.0118(8) 0.0108(8) 0.0104(8) -0.0016(6) -0.0012(6) -0.0044(6)
C4 0.0097(8) 0.0126(8) 0.0122(8) -0.0022(6) -0.0028(6) -0.0035(6)
C5 0.0109(8) 0.0122(8) 0.0148(8) -0.0026(7) -0.0035(6) -0.0022(6)
S11 0.0120(2) 0.01060(19) 0.0103(2) -0.00227(15) 0.00110(15) -0.00509(15)
S12 0.0123(2) 0.0142(2) 0.0105(2) -0.00039(16) -0.00151(16) -0.00187(16)
C11 0.0125(8) 0.0119(8) 0.0130(8) -0.0015(6) -0.0032(6) -0.0032(6)
C12 0.0229(10) 0.0159(9) 0.0138(9) 0.0012(7) -0.0055(7) -0.0096(7)
C13 0.0127(8) 0.0177(9) 0.0121(8) -0.0018(7) -0.0012(7) -0.0051(7)
C14 0.0119(8) 0.0141(8) 0.0131(8) -0.0030(7) -0.0004(6) -0.0052(7)
C15 0.0110(8) 0.0155(8) 0.0142(8) -0.0042(7) -0.0021(6) -0.0048(7)
N21 0.0151(7) 0.0152(7) 0.0150(8) -0.0035(6) -0.0013(6) -0.0071(6)
C21 0.0139(8) 0.0125(8) 0.0130(8) 0.0010(7) -0.0035(7) -0.0053(7)
C22 0.0292(11) 0.0170(9) 0.0155(9) -0.0066(7) -0.0059(8) -0.0054(8)
P1 0.0113(2) 0.0140(2) 0.0139(2) -0.00590(17) -0.00126(17) -0.00299(17)
F1 0.0208(6) 0.0342(7) 0.0156(6) -0.0098(5) -0.0012(4) -0.0107(5)
F2 0.0163(6) 0.0318(7) 0.0332(7) -0.0113(5) -0.0028(5) -0.0122(5)
F3 0.0384(7) 0.0342(7) 0.0164(6) -0.0076(5) -0.0098(5) -0.0090(6)
F4 0.0141(5) 0.0241(6) 0.0229(6) -0.0033(5) 0.0021(4) -0.0092(4)
F5 0.0212(6) 0.0158(6) 0.0414(8) -0.0106(5) -0.0088(5) 0.0010(5)
F6 0.0235(6) 0.0143(5) 0.0287(6) -0.0069(5) -0.0043(5) -0.0021(4)

loop_
_atom_type_symbol
_atom_type_description
_atom_type_scat_dispersion_real
_atom_type_scat_dispersion_imag
_atom_type_scat_source
C C 0.0033 0.0016 'International Tables Vol C Tables 4.2.6.8 and 6.1.1.4'
H H 0.0000 0.0000 'International Tables Vol C Tables 4.2.6.8 and 6.1.1.4'
N N 0.0061 0.0033 'International Tables Vol C Tables 4.2.6.8 and 6.1.1.4'
F F 0.0171 0.0103 'International Tables Vol C Tables 4.2.6.8 and 6.1.1.4'
P P 0.1023 0.0942 'International Tables Vol C Tables 4.2.6.8 and 6.1.1.4'
S S 0.1246 0.1234 'International Tables Vol C Tables 4.2.6.8 and 6.1.1.4'
Cu Cu 0.3201 1.2651 'International Tables Vol C Tables 4.2.6.8 and 6.1.1.4'

loop_
_geom_angle_atom_site_label_1
_geom_angle_atom_site_label_2
_geom_angle_atom_site_label_3
_geom_angle
_geom_angle_site_symmetry_1
_geom_angle_site_symmetry_3
_geom_angle_publ_flag
N21 Cu1 S2 121.18(5) . . ?
N21 Cu1 S11 106.85(5) . . ?
S2 Cu1 S11 107.876(19) . . ?
N21 Cu1 S1 125.11(5) . . ?
S2 Cu1 S1 92.49(2) . . ?
S11 Cu1 S1 100.800(19) . . ?
C1 S1 C5 102.01(8) . 2_765 ?
C1 S1 Cu1 99.73(6) . . ?
C5 S1 Cu1 121.45(6) 2_765 . ?
C2 S2 C3 101.78(8) . . ?
C2 S2 Cu1 98.07(6) . . ?
C3 S2 Cu1 106.29(6) . . ?
C2 C1 S1 110.45(12) . . ?
C2 C1 H1A 109.6 . . ?
S1 C1 H1A 109.6 . . ?
C2 C1 H1AB 109.6 . . ?
S1 C1 H1AB 109.6 . . ?
H1A C1 H1AB 108.1 . . ?
C1 C2 S2 114.25(12) . . ?
C1 C2 H2A 108.7 . . ?
S2 C2 H2A 108.7 . . ?
C1 C2 H2AB 108.7 . . ?
S2 C2 H2AB 108.7 . . ?
H2A C2 H2AB 107.6 . . ?
C4 C3 S2 108.19(12) . . ?
C4 C3 H3A 110.1 . . ?
S2 C3 H3A 110.1 . . ?
C4 C3 H3AB 110.1 . . ?
S2 C3 H3AB 110.1 . . ?
H3A C3 H3AB 108.4 . . ?
C3 C4 C5 113.95(14) . . ?
C3 C4 H4A 108.8 . . ?
C5 C4 H4A 108.8 . . ?
C3 C4 H4AB 108.8 . . ?
C5 C4 H4AB 108.8 . . ?
H4A C4 H4AB 107.7 . . ?
C4 C5 S1 117.86(12) . 2_765 ?
C4 C5 H5A 107.8 . . ?
S1 C5 H5A 107.8 2_765 . ?
C4 C5 H5AB 107.8 . . ?
S1 C5 H5AB 107.8 2_765 . ?
H5A C5 H5AB 107.2 . . ?
C11 S11 C15 103.17(8) . 2_656 ?
C11 S11 Cu1 104.54(6) . . ?
C15 S11 Cu1 109.52(6) 2_656 . ?
C14 S12 C13 102.88(8) . . ?
C12 C11 S11 112.46(12) . . ?
C12 C11 H11A 109.1 . . ?
S11 C11 H11A 109.1 . . ?
C12 C11 H11B 109.1 . . ?
S11 C11 H11B 109.1 . . ?
H11A C11 H11B 107.8 . . ?
C13 C12 C11 110.67(15) . . ?
C13 C12 H12A 109.5 . . ?
C11 C12 H12A 109.5 . . ?
C13 C12 H12B 109.5 . . ?
C11 C12 H12B 109.5 . . ?
H12A C12 H12B 108.1 . . ?
C12 C13 S12 113.98(13) . . ?
C12 C13 H13A 108.8 . . ?
S12 C13 H13A 108.8 . . ?
C12 C13 H13B 108.8 . . ?
S12 C13 H13B 108.8 . . ?
H13A C13 H13B 107.7 . . ?
C15 C14 S12 112.38(12) . . ?
C15 C14 H14A 109.1 . . ?
S12 C14 H14A 109.1 . . ?
C15 C14 H14B 109.1 . . ?
S12 C14 H14B 109.1 . . ?
H14A C14 H14B 107.9 . . ?
C14 C15 S11 114.92(12) . 2_656 ?
C14 C15 H15A 108.5 . . ?
S11 C15 H15A 108.5 2_656 . ?
C14 C15 H15B 108.5 . . ?
S11 C15 H15B 108.5 2_656 . ?
H15A C15 H15B 107.5 . . ?
C21 N21 Cu1 173.64(15) . . ?
N21 C21 C22 178.23(19) . . ?
C21 C22 H22A 109.5 . . ?
C21 C22 H22B 109.5 . . ?
H22A C22 H22B 109.5 . . ?
C21 C22 H22C 109.5 . . ?
H22A C22 H22C 109.5 . . ?
H22B C22 H22C 109.5 . . ?
C21 C22 H22D 109.5 . . ?
C21 C22 H22E 109.5 . . ?
H22D C22 H22E 109.5 . . ?
C21 C22 H22F 109.5 . . ?
H22D C22 H22F 109.5 . . ?
H22E C22 H22F 109.5 . . ?
F1 P1 F5 90.48(7) . . ?
F1 P1 F4 90.20(6) . . ?
F5 P1 F4 89.99(7) . . ?
F1 P1 F6 89.56(6) . . ?
F5 P1 F6 179.93(8) . . ?
F4 P1 F6 90.07(6) . . ?
F1 P1 F2 90.11(6) . . ?
F5 P1 F2 89.94(7) . . ?
F4 P1 F2 179.69(7) . . ?
F6 P1 F2 90.00(7) . . ?
F1 P1 F3 179.29(7) . . ?
F5 P1 F3 90.12(7) . . ?
F4 P1 F3 90.18(7) . . ?
F6 P1 F3 89.84(7) . . ?
F2 P1 F3 89.51(7) . . ?

loop_
_geom_bond_atom_site_label_1
_geom_bond_atom_site_label_2
_geom_bond_distance
_geom_bond_site_symmetry_2
_geom_bond_publ_flag
Cu1 N21 1.9529(15) . ?
Cu1 S2 2.3050(5) . ?
Cu1 S11 2.3237(5) . ?
Cu1 S1 2.3284(5) . ?
S1 C1 1.8176(18) . ?
S1 C5 1.8251(18) 2_765 ?
S2 C2 1.8179(18) . ?
S2 C3 1.8222(17) . ?
C1 C2 1.525(2) . ?
C1 H1A 0.9900 . ?
C1 H1AB 0.9900 . ?
C2 H2A 0.9900 . ?
C2 H2AB 0.9900 . ?
C3 C4 1.523(2) . ?
C3 H3A 0.9900 . ?
C3 H3AB 0.9900 . ?
C4 C5 1.528(2) . ?
C4 H4A 0.9900 . ?
C4 H4AB 0.9900 . ?
C5 H5A 0.9900 . ?
C5 H5AB 0.9900 . ?
S11 C11 1.8187(18) . ?
S11 C15 1.8204(18) 2_656 ?
S12 C14 1.8160(18) . ?
S12 C13 1.8180(19) . ?
C11 C12 1.524(2) . ?
C11 H11A 0.9900 . ?
C11 H11B 0.9900 . ?
C12 C13 1.522(2) . ?
C12 H12A 0.9900 . ?
C12 H12B 0.9900 . ?
C13 H13A 0.9900 . ?
C13 H13B 0.9900 . ?
C14 C15 1.521(2) . ?
C14 H14A 0.9900 . ?
C14 H14B 0.9900 . ?
C15 H15A 0.9900 . ?
C15 H15B 0.9900 . ?
N21 C21 1.137(2) . ?
C21 C22 1.459(2) . ?
C22 H22A 0.9800 . ?
C22 H22B 0.9800 . ?
C22 H22C 0.9800 . ?
C22 H22D 0.9800 . ?
C22 H22E 0.9800 . ?
C22 H22F 0.9800 . ?
P1 F1 1.5969(12) . ?
P1 F5 1.6002(12) . ?
P1 F4 1.6030(12) . ?
P1 F6 1.6065(12) . ?
P1 F2 1.6068(12) . ?
P1 F3 1.6080(12) . ?
